data_4515938
loop_
_publ_author_name
'Dethe, Dattatraya H.'
'Boda, Raghavender'

_publ_section_title
;
 Synthetic Studies toward the Natural Product Tripartin, the First Natural
 Histone Lysine Demethylase Inhibitor.
;
_journal_issue 8
_journal_name_full 'ACS omega'
_journal_page_first 9303
_journal_page_last 9309
_journal_paper_doi 10.1021/acsomega.8b01341
_journal_volume 3
_journal_year 2018
_chemical_formula_moiety 'C11 H10 Cl2 O3'
_chemical_formula_sum 'C11 H10 Cl2 O3'
_chemical_formula_weight 261.09
_space_group_crystal_system monoclinic
_space_group_IT_number 15
_space_group_name_Hall '-C 2yc'
_space_group_name_H-M_alt 'C 1 2/c 1'
_atom_sites_solution_hydrogens geom
_atom_sites_solution_primary dual
_audit_creation_date 2018-07-14
_audit_creation_method
;
Olex2 1.2
(compiled 2018.05.29 svn.r3508 for OlexSys, GUI svn.r5506)
;
_cell_angle_alpha 90
_cell_angle_beta 94.034(2)
_cell_angle_gamma 90
_cell_formula_units_Z 8
_cell_length_a 17.4884(11)
_cell_length_b 7.7070(4)
_cell_length_c 16.2535(9)
_cell_measurement_reflns_used 4412
_cell_measurement_temperature 100
_cell_measurement_theta_max 28.09
_cell_measurement_theta_min 2.33
_cell_volume 2185.3(2)
_computing_cell_refinement 'SAINT v8.34A (Bruker, 2013)'
_computing_data_reduction 'SAINT v8.34A (Bruker, 2013)'
_computing_molecular_graphics 'Olex2 (Dolomanov et al., 2009)'
_computing_publication_material 'Olex2 (Dolomanov et al., 2009)'
_computing_structure_refinement 'ShelXL (Sheldrick, 2015)'
_computing_structure_solution 'ShelXT (Sheldrick, 2015)'
_diffrn_ambient_temperature 100
_diffrn_detector 'Bruker APEX2 area detector'
_diffrn_detector_area_resol_mean 7.9
_diffrn_detector_type 'CCD area detector'
_diffrn_measured_fraction_theta_full 0.999
_diffrn_measured_fraction_theta_max 0.998
_diffrn_measurement_device 'three-circle diffractometer'
_diffrn_measurement_device_type 'Bruker SMART APEX2 area detector'
_diffrn_measurement_method '\w and \f scans'
_diffrn_radiation_monochromator 'mirror optics'
_diffrn_radiation_probe x-ray
_diffrn_radiation_type MoK\a
_diffrn_radiation_wavelength 0.71073
_diffrn_reflns_av_R_equivalents 0.0368
_diffrn_reflns_av_unetI/netI 0.0373
_diffrn_reflns_Laue_measured_fraction_full 0.999
_diffrn_reflns_Laue_measured_fraction_max 0.998
_diffrn_reflns_limit_h_max 23
_diffrn_reflns_limit_h_min -23
_diffrn_reflns_limit_k_max 9
_diffrn_reflns_limit_k_min -10
_diffrn_reflns_limit_l_max 21
_diffrn_reflns_limit_l_min -21
_diffrn_reflns_number 10704
_diffrn_reflns_point_group_measured_fraction_full 0.999
_diffrn_reflns_point_group_measured_fraction_max 0.998
_diffrn_reflns_theta_full 25.242
_diffrn_reflns_theta_max 28.292
_diffrn_reflns_theta_min 2.512
_diffrn_source 'microfocus sealed X-ray tube'
_diffrn_source_type 'Incoatec I\ms'
_diffrn_standards_number 0
_exptl_absorpt_coefficient_mu 0.581
_exptl_absorpt_correction_type none
_exptl_crystal_colour colourless
_exptl_crystal_colour_primary colourless
_exptl_crystal_density_diffrn 1.587
_exptl_crystal_description block
_exptl_crystal_F_000 1072
_exptl_crystal_size_max 0.2
_exptl_crystal_size_mid 0.2
_exptl_crystal_size_min 0.2
_refine_diff_density_max 0.362
_refine_diff_density_min -0.251
_refine_diff_density_rms 0.067
_refine_ls_extinction_method none
_refine_ls_goodness_of_fit_ref 1.025
_refine_ls_hydrogen_treatment constr
_refine_ls_matrix_type full
_refine_ls_number_parameters 146
_refine_ls_number_reflns 2711
_refine_ls_number_restraints 0
_refine_ls_restrained_S_all 1.025
_refine_ls_R_factor_all 0.0522
_refine_ls_R_factor_gt 0.0338
_refine_ls_shift/su_max 0.000
_refine_ls_shift/su_mean 0.000
_refine_ls_structure_factor_coef Fsqd
_refine_ls_weighting_details 'w=1/[\s^2^(Fo^2^)+(0.0438P)^2^+1.6652P] where P=(Fo^2^+2Fc^2^)/3'
_refine_ls_weighting_scheme calc
_refine_ls_wR_factor_gt 0.0800
_refine_ls_wR_factor_ref 0.0872
_reflns_Friedel_coverage 0.000
_reflns_number_gt 2111
_reflns_number_total 2711
_reflns_threshold_expression 'I > 2\s(I)'
_cod_data_source_file ao8b01341_si_002.cif
_cod_data_source_block 25janb_0m
_cod_database_code 4515938
_shelx_shelxl_version_number 2017/1
_shelx_space_group_comment
;
The symmetry employed for this shelxl refinement is uniquely defined
by the following loop, which should always be used as a source of
symmetry information in preference to the above space-group names.
They are only intended as comments.
;
_shelx_estimated_absorpt_t_max 0.893
_shelx_estimated_absorpt_t_min 0.893
_olex2_refinement_description
;
1. Fixed Uiso
 At 1.2 times of:
  All C(H) groups, All C(H,H) groups
 At 1.5 times of:
  All C(H,H,H) groups
2.a Ternary CH refined with riding coordinates:
 C13(H13)
2.b Secondary CH2 refined with riding coordinates:
 C10(H10A,H10B), C11(H11A,H11B)
2.c Aromatic/amide H refined with riding coordinates:
 C6(H6), C4(H4)
2.d Idealised Me refined as rotating group:
 C1(H1A,H1B,H1C)
;
_olex2_submission_special_instructions 'No special instructions were received'

loop_
_space_group_symop_operation_xyz
'x, y, z'
'-x, y, -z+1/2'
'x+1/2, y+1/2, z'
'-x+1/2, y+1/2, -z+1/2'
'-x, -y, -z'
'x, -y, z-1/2'
'-x+1/2, -y+1/2, -z'
'x+1/2, -y+1/2, z-1/2'

loop_
_atom_site_label
_atom_site_type_symbol
_atom_site_fract_x
_atom_site_fract_y
_atom_site_fract_z
_atom_site_U_iso_or_equiv
_atom_site_adp_type
_atom_site_occupancy
_atom_site_site_symmetry_order
_atom_site_calc_flag
_atom_site_refinement_flags_posn
Cl14 Cl 0.26921(2) 0.90642(5) 0.09000(3) 0.01837(12) Uani 1 1 d .
Cl15 Cl 0.43186(2) 0.90366(5) 0.14530(3) 0.02169(13) Uani 1 1 d .
O2 O 0.36218(7) 0.81065(15) 0.35258(7) 0.0167(3) Uani 1 1 d .
O12 O 0.27439(6) 0.60289(14) 0.23616(7) 0.0139(3) Uani 1 1 d .
O16 O 0.48201(7) 0.27811(16) 0.43288(8) 0.0237(3) Uani 1 1 d .
C9 C 0.33343(9) 0.6532(2) 0.18370(10) 0.0127(3) Uani 1 1 d .
C7 C 0.37576(9) 0.3861(2) 0.24608(10) 0.0137(3) Uani 1 1 d .
C6 C 0.41755(9) 0.2923(2) 0.30088(10) 0.0160(3) Uani 1 1 d .
H6 H 0.430537 0.176260 0.287977 0.019 Uiso 1 1 calc R
C8 C 0.35469(9) 0.5677(2) 0.26410(10) 0.0126(3) Uani 1 1 d .
C5 C 0.44406(9) 0.3660(2) 0.38154(11) 0.0160(4) Uani 1 1 d .
C10 C 0.34352(10) 0.5252(2) 0.11485(10) 0.0163(3) Uani 1 1 d .
H10A H 0.391251 0.549138 0.087526 0.020 Uiso 1 1 calc R
H10B H 0.299540 0.530215 0.073097 0.020 Uiso 1 1 calc R
C4 C 0.42653(9) 0.5484(2) 0.39804(10) 0.0152(3) Uani 1 1 d .
H4 H 0.445662 0.599403 0.448561 0.018 Uiso 1 1 calc R
C13 C 0.33818(9) 0.8450(2) 0.17092(10) 0.0136(3) Uani 1 1 d .
H13 H 0.326307 0.905706 0.222875 0.016 Uiso 1 1 calc R
C11 C 0.34766(10) 0.3466(2) 0.15821(10) 0.0164(4) Uani 1 1 d .
H11A H 0.296520 0.291061 0.155983 0.020 Uiso 1 1 calc R
H11B H 0.383768 0.268601 0.131973 0.020 Uiso 1 1 calc R
C3 C 0.38414(9) 0.6444(2) 0.34341(10) 0.0134(3) Uani 1 1 d .
C1 C 0.37856(11) 0.8879(2) 0.43256(11) 0.0197(4) Uani 1 1 d .
H1A H 0.359286 1.007361 0.431980 0.030 Uiso 1 1 calc GR
H1B H 0.434080 0.888422 0.445967 0.030 Uiso 1 1 calc GR
H1C H 0.353469 0.820624 0.474145 0.030 Uiso 1 1 calc GR

loop_
_atom_site_aniso_label
_atom_site_aniso_U_11
_atom_site_aniso_U_22
_atom_site_aniso_U_33
_atom_site_aniso_U_23
_atom_site_aniso_U_13
_atom_site_aniso_U_12
Cl14 0.0222(2) 0.0179(2) 0.0145(2) 0.00281(17) -0.00211(16) 0.00356(16)
Cl15 0.0173(2) 0.0159(2) 0.0325(3) -0.00064(18) 0.00604(18) -0.00223(16)
O2 0.0245(6) 0.0132(6) 0.0121(6) -0.0029(5) -0.0001(5) 0.0032(5)
O12 0.0118(5) 0.0169(6) 0.0131(6) 0.0014(5) 0.0006(4) 0.0005(4)
O16 0.0281(7) 0.0190(7) 0.0225(7) 0.0032(6) -0.0085(5) 0.0039(5)
C9 0.0122(7) 0.0142(8) 0.0116(8) 0.0013(7) 0.0008(6) -0.0003(6)
C7 0.0136(7) 0.0124(8) 0.0153(8) -0.0010(7) 0.0036(6) -0.0027(6)
C6 0.0193(8) 0.0104(8) 0.0183(9) -0.0007(7) 0.0020(7) 0.0000(7)
C8 0.0118(7) 0.0137(8) 0.0123(8) 0.0000(7) 0.0009(6) 0.0003(6)
C5 0.0147(8) 0.0163(9) 0.0168(9) 0.0020(7) 0.0006(7) -0.0005(6)
C10 0.0212(8) 0.0148(8) 0.0130(8) -0.0015(7) 0.0010(7) 0.0006(7)
C4 0.0171(8) 0.0159(8) 0.0124(8) -0.0012(7) 0.0002(6) -0.0017(7)
C13 0.0136(7) 0.0150(8) 0.0122(8) 0.0018(7) -0.0001(6) 0.0013(6)
C11 0.0218(8) 0.0126(8) 0.0148(9) -0.0029(7) 0.0008(7) 0.0004(7)
C3 0.0141(7) 0.0124(8) 0.0140(8) -0.0015(7) 0.0037(6) -0.0011(6)
C1 0.0266(9) 0.0185(9) 0.0140(9) -0.0053(7) 0.0011(7) 0.0006(7)

loop_
_atom_type_symbol
_atom_type_description
_atom_type_scat_dispersion_real
_atom_type_scat_dispersion_imag
_atom_type_scat_source
C C 0.0033 0.0016 'International Tables Vol C Tables 4.2.6.8 and 6.1.1.4'
H H 0.0000 0.0000 'International Tables Vol C Tables 4.2.6.8 and 6.1.1.4'
Cl Cl 0.1484 0.1585 'International Tables Vol C Tables 4.2.6.8 and 6.1.1.4'
O O 0.0106 0.0060 'International Tables Vol C Tables 4.2.6.8 and 6.1.1.4'

loop_
_geom_angle_atom_site_label_1
_geom_angle_atom_site_label_2
_geom_angle_atom_site_label_3
_geom_angle
C3 O2 C1 116.90(13)
C9 O12 C8 61.51(10)
O12 C9 C8 60.33(10)
O12 C9 C10 112.88(13)
O12 C9 C13 113.48(13)
C8 C9 C10 109.02(14)
C8 C9 C13 123.19(14)
C13 C9 C10 122.12(14)
C6 C7 C8 121.00(16)
C6 C7 C11 130.80(15)
C8 C7 C11 107.99(14)
C7 C6 C5 120.79(15)
O12 C8 C9 58.17(9)
O12 C8 C7 111.02(13)
O12 C8 C3 117.53(13)
C7 C8 C9 107.18(14)
C3 C8 C9 129.73(15)
C3 C8 C7 118.32(14)
O16 C5 C6 120.80(16)
O16 C5 C4 120.82(16)
C4 C5 C6 118.35(15)
C9 C10 C11 104.35(13)
C3 C4 C5 121.43(16)
Cl15 C13 Cl14 110.25(9)
C9 C13 Cl14 108.87(11)
C9 C13 Cl15 110.20(11)
C7 C11 C10 104.70(13)
O2 C3 C8 113.09(14)
C4 C3 O2 126.90(15)
C4 C3 C8 119.99(15)

loop_
_geom_bond_atom_site_label_1
_geom_bond_atom_site_label_2
_geom_bond_distance
Cl14 C13 1.7848(16)
Cl15 C13 1.7770(16)
O2 C3 1.349(2)
O2 C1 1.440(2)
O12 C9 1.4379(19)
O12 C8 1.4706(19)
O16 C5 1.232(2)
C9 C8 1.487(2)
C9 C10 1.512(2)
C9 C13 1.495(2)
C7 C6 1.326(2)
C7 C8 1.481(2)
C7 C11 1.508(2)
C6 C5 1.473(2)
C8 C3 1.478(2)
C5 C4 1.468(2)
C10 C11 1.546(2)
C4 C3 1.339(2)
